data_7102788
loop_
_publ_author_name
'Resendiz, Marino J. E.'
'Natarajan, Arunkumar'
'Garcia-Garibay, Miguel A.'

_publ_section_title
;
 Diastereoselective synthesis and spin-dependent photodecarbonylation
 of di(3-phenyl-2-pyrrolidinon-3-yl)ketones: synthesis of nonadjacent
 and adjacent stereogenic quaternary centers
;
_journal_coden_ASTM CHCOFS
_journal_issue 2
_journal_name_full
;
 Chemical Communications (Cambridge, United Kingdom)
;
_journal_page_first 193
_journal_page_last 195
_journal_paper_doi 10.1039/b711786h
_journal_year 2008
_chemical_formula_moiety 'C36 H36 N2 O4'
_chemical_formula_sum 'C36 H36 N2 O4'
_chemical_formula_weight 560.67
_space_group_IT_number 15
_symmetry_cell_setting monoclinic
_symmetry_space_group_name_Hall '-C 2yc'
_symmetry_space_group_name_H-M 'C 1 2/c 1'
_atom_sites_solution_hydrogens geom
_atom_sites_solution_primary direct
_atom_sites_solution_secondary difmap
_audit_creation_method SHELXL-97
_cell_angle_alpha 90.00
_cell_angle_beta 116.358(7)
_cell_angle_gamma 90.00
_cell_formula_units_Z 4
_cell_length_a 18.277(6)
_cell_length_b 10.860(6)
_cell_length_c 16.533(8)
_cell_measurement_reflns_used 1197
_cell_measurement_temperature 100(2)
_cell_measurement_theta_max 22.79
_cell_measurement_theta_min 3.85
_cell_volume 2940(2)
_computing_structure_refinement 'SHELXL-97 (Sheldrick, 1997)'
_computing_structure_solution 'SHELXS-97 (Sheldrick, 1990)'
_diffrn_ambient_temperature 100(2)
_diffrn_measured_fraction_theta_full 0.985
_diffrn_measured_fraction_theta_max 0.985
_diffrn_measurement_device_type 'CCD area detector'
_diffrn_measurement_method 'phi and omega scans'
_diffrn_radiation_monochromator graphite
_diffrn_radiation_source 'fine-focus sealed tube'
_diffrn_radiation_type MoK\a
_diffrn_radiation_wavelength 0.71073
_diffrn_reflns_av_R_equivalents 0.0790
_diffrn_reflns_av_sigmaI/netI 0.0817
_diffrn_reflns_limit_h_max 23
_diffrn_reflns_limit_h_min -23
_diffrn_reflns_limit_k_max 14
_diffrn_reflns_limit_k_min -14
_diffrn_reflns_limit_l_max 21
_diffrn_reflns_limit_l_min -21
_diffrn_reflns_number 10804
_diffrn_reflns_theta_full 27.40
_diffrn_reflns_theta_max 27.40
_diffrn_reflns_theta_min 3.75
_exptl_absorpt_coefficient_mu 0.082
_exptl_absorpt_correction_T_max 0.9918
_exptl_absorpt_correction_T_min 0.9738
_exptl_absorpt_correction_type multi-scan
_exptl_absorpt_process_details 'Sadabs (Bruker)'
_exptl_crystal_colour colorless
_exptl_crystal_density_diffrn 1.266
_exptl_crystal_density_method 'not measured'
_exptl_crystal_description cut-block
_exptl_crystal_F_000 1192
_exptl_crystal_size_max 0.20
_exptl_crystal_size_mid 0.10
_exptl_crystal_size_min 0.10
_refine_diff_density_max 0.238
_refine_diff_density_min -0.321
_refine_diff_density_rms 0.057
_refine_ls_extinction_method none
_refine_ls_goodness_of_fit_ref 1.020
_refine_ls_hydrogen_treatment constr
_refine_ls_matrix_type full
_refine_ls_number_parameters 191
_refine_ls_number_reflns 3301
_refine_ls_number_restraints 0
_refine_ls_restrained_S_all 1.020
_refine_ls_R_factor_all 0.1085
_refine_ls_R_factor_gt 0.0595
_refine_ls_shift/su_max 0.000
_refine_ls_shift/su_mean 0.000
_refine_ls_structure_factor_coef Fsqd
_refine_ls_weighting_details 'calc w=1/[\s^2^(Fo^2^)+(0.0587P)^2^+0.9483P] where P=(Fo^2^+2Fc^2^)/3'
_refine_ls_weighting_scheme calc
_refine_ls_wR_factor_gt 0.1237
_refine_ls_wR_factor_ref 0.1428
_reflns_number_gt 2034
_reflns_number_total 3301
_reflns_threshold_expression >2sigma(I)
_cod_data_source_file b711786h.txt
_cod_data_source_block gg5006sg
_cod_depositor_comments
;
The following automatic conversions were performed:
'_symmetry_cell_setting' value 'Monoclinic' changed to 'monoclinic'
according to '/home/saulius/struct/CIF-dictionaries/cif_core.dic'
dictionary named 'cif_core.dic' version 2.4.1 from 2010-06-29.

Automatic conversion script
Id: cif_fix_enum 1527 2010-12-29 10:47:43Z saulius 
;
_cod_original_sg_symbol_H-M 'C 2/c'
_cod_database_code 7102788

loop_
_symmetry_equiv_pos_as_xyz
'x, y, z'
'-x, y, -z+1/2'
'x+1/2, y+1/2, z'
'-x+1/2, y+1/2, -z+1/2'
'-x, -y, -z'
'x, -y, z-1/2'
'-x+1/2, -y+1/2, -z'
'x+1/2, -y+1/2, z-1/2'

loop_
_atom_site_label
_atom_site_type_symbol
_atom_site_fract_x
_atom_site_fract_y
_atom_site_fract_z
_atom_site_U_iso_or_equiv
_atom_site_adp_type
_atom_site_occupancy
_atom_site_symmetry_multiplicity
_atom_site_calc_flag
_atom_site_refinement_flags
_atom_site_disorder_assembly
_atom_site_disorder_group
O1 O 0.28502(10) 1.11869(13) 0.03426(11) 0.0287(4) Uani 1 1 d . . .
O2 O 0.49185(10) 0.62595(13) 0.34585(11) 0.0272(4) Uani 1 1 d . . .
N1 N 0.36186(12) 0.59233(15) 0.23741(13) 0.0233(4) Uani 1 1 d . . .
C1 C 0.42362(14) 0.21805(19) 0.27550(16) 0.0238(5) Uani 1 1 d . . .
H1 H 0.4110 0.2011 0.2143 0.029 Uiso 1 1 calc R . .
C2 C 0.41589(15) 0.1252(2) 0.32919(17) 0.0295(6) Uani 1 1 d . . .
H2 H 0.3980 0.0457 0.3043 0.035 Uiso 1 1 calc R . .
C3 C 0.43400(15) 0.1476(2) 0.41802(17) 0.0304(6) Uani 1 1 d . . .
H3 H 0.4284 0.0840 0.4543 0.036 Uiso 1 1 calc R . .
C4 C 0.46045(14) 0.2637(2) 0.45415(16) 0.0286(6) Uani 1 1 d . . .
H4 H 0.4729 0.2798 0.5154 0.034 Uiso 1 1 calc R . .
C5 C 0.46882(14) 0.3566(2) 0.40095(15) 0.0231(5) Uani 1 1 d . . .
H5 H 0.4878 0.4354 0.4267 0.028 Uiso 1 1 calc R . .
C6 C 0.44977(14) 0.33605(19) 0.31040(15) 0.0218(5) Uani 1 1 d . . .
C7 C 0.31520(14) 0.80799(19) 0.19383(16) 0.0244(5) Uani 1 1 d . . .
C8 C 0.37626(15) 0.8402(2) 0.16952(16) 0.0272(6) Uani 1 1 d . . .
H8 H 0.4241 0.7910 0.1897 0.033 Uiso 1 1 calc R . .
C9 C 0.36877(14) 0.9432(2) 0.11623(16) 0.0263(5) Uani 1 1 d . . .
H9 H 0.4114 0.9648 0.1008 0.032 Uiso 1 1 calc R . .
C10 C 0.29838(14) 1.0139(2) 0.08590(16) 0.0249(5) Uani 1 1 d . . .
C11 C 0.23591(14) 0.9809(2) 0.10765(16) 0.0278(6) Uani 1 1 d . . .
H11 H 0.1872 1.0283 0.0858 0.033 Uiso 1 1 calc R . .
C12 C 0.24457(15) 0.8792(2) 0.16105(16) 0.0282(6) Uani 1 1 d . . .
H12 H 0.2016 0.8573 0.1757 0.034 Uiso 1 1 calc R . .
C13 C 0.31679(14) 0.5100(2) 0.16215(16) 0.0261(5) Uani 1 1 d . . .
H13A H 0.2841 0.5568 0.1062 0.031 Uiso 1 1 calc R . .
H13B H 0.2801 0.4554 0.1754 0.031 Uiso 1 1 calc R . .
C14 C 0.38459(13) 0.4361(2) 0.15365(15) 0.0228(5) Uani 1 1 d . . .
H14A H 0.4003 0.4749 0.1094 0.027 Uiso 1 1 calc R . .
H14B H 0.3667 0.3505 0.1344 0.027 Uiso 1 1 calc R . .
C15 C 0.45662(13) 0.43878(19) 0.24972(15) 0.0202(5) Uani 1 1 d . . .
C16 C 0.44108(14) 0.56391(19) 0.28410(15) 0.0215(5) Uani 1 1 d . . .
C18 C 0.34601(15) 1.1524(2) 0.00706(17) 0.0294(6) Uani 1 1 d . . .
H18A H 0.3980 1.1653 0.0606 0.044 Uiso 1 1 calc R . .
H18B H 0.3298 1.2286 -0.0283 0.044 Uiso 1 1 calc R . .
H18C H 0.3522 1.0865 -0.0299 0.044 Uiso 1 1 calc R . .
C19 C 0.32537(15) 0.7005(2) 0.25673(17) 0.0272(6) Uani 1 1 d . . .
H19A H 0.3600 0.7270 0.3196 0.033 Uiso 1 1 calc R . .
H19B H 0.2712 0.6780 0.2521 0.033 Uiso 1 1 calc R . .

loop_
_atom_site_aniso_label
_atom_site_aniso_U_11
_atom_site_aniso_U_22
_atom_site_aniso_U_33
_atom_site_aniso_U_23
_atom_site_aniso_U_13
_atom_site_aniso_U_12
O1 0.0280(10) 0.0199(8) 0.0378(10) 0.0045(7) 0.0144(9) 0.0044(7)
O2 0.0289(10) 0.0206(8) 0.0299(9) -0.0056(7) 0.0110(8) -0.0026(7)
N1 0.0235(11) 0.0159(9) 0.0296(11) -0.0031(8) 0.0110(10) 0.0006(8)
C1 0.0248(13) 0.0225(12) 0.0245(13) -0.0041(10) 0.0114(12) -0.0017(9)
C2 0.0304(15) 0.0211(11) 0.0379(15) 0.0002(11) 0.0161(13) -0.0042(10)
C3 0.0310(15) 0.0301(13) 0.0346(15) 0.0073(11) 0.0185(13) -0.0027(11)
C4 0.0304(15) 0.0337(13) 0.0229(13) 0.0007(11) 0.0129(12) 0.0006(11)
C5 0.0223(13) 0.0208(11) 0.0262(13) -0.0016(10) 0.0107(11) -0.0011(9)
C6 0.0197(12) 0.0188(11) 0.0279(13) -0.0003(10) 0.0115(11) -0.0008(9)
C7 0.0258(13) 0.0182(11) 0.0285(13) -0.0059(10) 0.0114(12) 0.0002(9)
C8 0.0239(13) 0.0213(11) 0.0363(15) -0.0013(11) 0.0133(12) 0.0035(10)
C9 0.0234(13) 0.0241(12) 0.0329(14) -0.0005(11) 0.0138(12) 0.0009(10)
C10 0.0250(13) 0.0193(11) 0.0268(13) -0.0041(10) 0.0082(11) -0.0004(9)
C11 0.0210(13) 0.0230(12) 0.0371(15) -0.0013(11) 0.0107(12) 0.0059(10)
C12 0.0245(13) 0.0253(12) 0.0388(15) -0.0039(11) 0.0174(12) -0.0018(10)
C13 0.0220(13) 0.0242(12) 0.0282(13) -0.0021(10) 0.0076(11) -0.0015(10)
C14 0.0234(13) 0.0198(11) 0.0248(12) -0.0021(10) 0.0102(11) 0.0011(9)
C15 0.0207(12) 0.0152(10) 0.0236(12) -0.0022(9) 0.0088(11) -0.0012(9)
C16 0.0234(13) 0.0170(10) 0.0234(12) 0.0002(10) 0.0099(11) -0.0007(9)
C18 0.0320(14) 0.0244(12) 0.0340(14) -0.0007(11) 0.0165(13) 0.0024(10)
C19 0.0273(14) 0.0218(11) 0.0362(15) -0.0036(10) 0.0174(13) 0.0015(10)

loop_
_atom_type_symbol
_atom_type_description
_atom_type_scat_dispersion_real
_atom_type_scat_dispersion_imag
_atom_type_scat_source
C C 0.0033 0.0016 'International Tables Vol C Tables 4.2.6.8 and 6.1.1.4'
H H 0.0000 0.0000 'International Tables Vol C Tables 4.2.6.8 and 6.1.1.4'
N N 0.0061 0.0033 'International Tables Vol C Tables 4.2.6.8 and 6.1.1.4'
O O 0.0106 0.0060 'International Tables Vol C Tables 4.2.6.8 and 6.1.1.4'

loop_
_geom_angle_atom_site_label_1
_geom_angle_atom_site_label_2
_geom_angle_atom_site_label_3
_geom_angle
_geom_angle_site_symmetry_1
_geom_angle_site_symmetry_3
_geom_angle_publ_flag
C10 O1 C18 117.39(17) . . ?
C16 N1 C13 114.07(18) . . ?
C16 N1 C19 122.88(19) . . ?
C13 N1 C19 122.93(19) . . ?
C2 C1 C6 120.9(2) . . ?
C2 C1 H1 119.6 . . ?
C6 C1 H1 119.6 . . ?
C3 C2 C1 120.5(2) . . ?
C3 C2 H2 119.7 . . ?
C1 C2 H2 119.7 . . ?
C2 C3 C4 119.5(2) . . ?
C2 C3 H3 120.2 . . ?
C4 C3 H3 120.2 . . ?
C3 C4 C5 120.1(2) . . ?
C3 C4 H4 119.9 . . ?
C5 C4 H4 119.9 . . ?
C4 C5 C6 121.1(2) . . ?
C4 C5 H5 119.4 . . ?
C6 C5 H5 119.4 . . ?
C5 C6 C1 117.7(2) . . ?
C5 C6 C15 121.88(19) . . ?
C1 C6 C15 120.4(2) . . ?
C8 C7 C12 118.2(2) . . ?
C8 C7 C19 121.5(2) . . ?
C12 C7 C19 120.3(2) . . ?
C7 C8 C9 121.3(2) . . ?
C7 C8 H8 119.3 . . ?
C9 C8 H8 119.3 . . ?
C10 C9 C8 119.2(2) . . ?
C10 C9 H9 120.4 . . ?
C8 C9 H9 120.4 . . ?
O1 C10 C9 124.2(2) . . ?
O1 C10 C11 115.7(2) . . ?
C9 C10 C11 120.1(2) . . ?
C12 C11 C10 119.9(2) . . ?
C12 C11 H11 120.0 . . ?
C10 C11 H11 120.0 . . ?
C11 C12 C7 121.2(2) . . ?
C11 C12 H12 119.4 . . ?
C7 C12 H12 119.4 . . ?
N1 C13 C14 103.07(18) . . ?
N1 C13 H13A 111.1 . . ?
C14 C13 H13A 111.1 . . ?
N1 C13 H13B 111.1 . . ?
C14 C13 H13B 111.1 . . ?
H13A C13 H13B 109.1 . . ?
C13 C14 C15 104.46(17) . . ?
C13 C14 H14A 110.9 . . ?
C15 C14 H14A 110.9 . . ?
C13 C14 H14B 110.9 . . ?
C15 C14 H14B 110.9 . . ?
H14A C14 H14B 108.9 . . ?
C6 C15 C16 108.37(17) . . ?
C6 C15 C14 112.09(18) . . ?
C16 C15 C14 100.49(17) . . ?
C6 C15 C15 111.52(17) . 2_655 ?
C16 C15 C15 110.18(13) . 2_655 ?
C14 C15 C15 113.5(2) . 2_655 ?
O2 C16 N1 125.1(2) . . ?
O2 C16 C15 126.3(2) . . ?
N1 C16 C15 108.56(18) . . ?
O1 C18 H18A 109.5 . . ?
O1 C18 H18B 109.5 . . ?
H18A C18 H18B 109.5 . . ?
O1 C18 H18C 109.5 . . ?
H18A C18 H18C 109.5 . . ?
H18B C18 H18C 109.5 . . ?
N1 C19 C7 113.52(18) . . ?
N1 C19 H19A 108.9 . . ?
C7 C19 H19A 108.9 . . ?
N1 C19 H19B 108.9 . . ?
C7 C19 H19B 108.9 . . ?
H19A C19 H19B 107.7 . . ?

loop_
_geom_bond_atom_site_label_1
_geom_bond_atom_site_label_2
_geom_bond_distance
_geom_bond_site_symmetry_2
_geom_bond_publ_flag
O1 C10 1.378(3) . ?
O1 C18 1.423(3) . ?
O2 C16 1.231(3) . ?
N1 C16 1.340(3) . ?
N1 C13 1.455(3) . ?
N1 C19 1.455(3) . ?
C1 C2 1.392(3) . ?
C1 C6 1.400(3) . ?
C1 H1 0.9500 . ?
C2 C3 1.376(3) . ?
C2 H2 0.9500 . ?
C3 C4 1.387(3) . ?
C3 H3 0.9500 . ?
C4 C5 1.391(3) . ?
C4 H4 0.9500 . ?
C5 C6 1.396(3) . ?
C5 H5 0.9500 . ?
C6 C15 1.542(3) . ?
C7 C8 1.388(3) . ?
C7 C12 1.391(3) . ?
C7 C19 1.519(3) . ?
C8 C9 1.392(3) . ?
C8 H8 0.9500 . ?
C9 C10 1.387(3) . ?
C9 H9 0.9500 . ?
C10 C11 1.388(3) . ?
C11 C12 1.379(3) . ?
C11 H11 0.9500 . ?
C12 H12 0.9500 . ?
C13 C14 1.534(3) . ?
C13 H13A 0.9900 . ?
C13 H13B 0.9900 . ?
C14 C15 1.549(3) . ?
C14 H14A 0.9900 . ?
C14 H14B 0.9900 . ?
C15 C16 1.547(3) . ?
C15 C15 1.582(4) 2_655 ?
C18 H18A 0.9800 . ?
C18 H18B 0.9800 . ?
C18 H18C 0.9800 . ?
C19 H19A 0.9900 . ?
C19 H19B 0.9900 . ?

loop_
_geom_torsion_atom_site_label_1
_geom_torsion_atom_site_label_2
_geom_torsion_atom_site_label_3
_geom_torsion_atom_site_label_4
_geom_torsion
_geom_torsion_site_symmetry_1
_geom_torsion_site_symmetry_2
_geom_torsion_site_symmetry_3
_geom_torsion_site_symmetry_4
_geom_torsion_publ_flag
C6 C1 C2 C3 -0.1(4) . . . . ?
C1 C2 C3 C4 -0.3(4) . . . . ?
C2 C3 C4 C5 -0.2(4) . . . . ?
C3 C4 C5 C6 1.0(3) . . . . ?
C4 C5 C6 C1 -1.3(3) . . . . ?
C4 C5 C6 C15 178.4(2) . . . . ?
C2 C1 C6 C5 0.9(3) . . . . ?
C2 C1 C6 C15 -178.9(2) . . . . ?
C12 C7 C8 C9 2.1(3) . . . . ?
C19 C7 C8 C9 -176.1(2) . . . . ?
C7 C8 C9 C10 -0.9(3) . . . . ?
C18 O1 C10 C9 3.1(3) . . . . ?
C18 O1 C10 C11 -177.2(2) . . . . ?
C8 C9 C10 O1 178.8(2) . . . . ?
C8 C9 C10 C11 -0.9(3) . . . . ?
O1 C10 C11 C12 -178.3(2) . . . . ?
C9 C10 C11 C12 1.4(3) . . . . ?
C10 C11 C12 C7 -0.1(4) . . . . ?
C8 C7 C12 C11 -1.6(3) . . . . ?
C19 C7 C12 C11 176.6(2) . . . . ?
C16 N1 C13 C14 -11.9(2) . . . . ?
C19 N1 C13 C14 164.30(18) . . . . ?
N1 C13 C14 C15 26.3(2) . . . . ?
C5 C6 C15 C16 -29.4(3) . . . . ?
C1 C6 C15 C16 150.3(2) . . . . ?
C5 C6 C15 C14 -139.4(2) . . . . ?
C1 C6 C15 C14 40.4(3) . . . . ?
C5 C6 C15 C15 92.0(2) . . . 2_655 ?
C1 C6 C15 C15 -88.2(3) . . . 2_655 ?
C13 C14 C15 C6 85.1(2) . . . . ?
C13 C14 C15 C16 -29.8(2) . . . . ?
C13 C14 C15 C15 -147.44(12) . . . 2_655 ?
C13 N1 C16 O2 174.2(2) . . . . ?
C19 N1 C16 O2 -2.0(3) . . . . ?
C13 N1 C16 C15 -7.9(2) . . . . ?
C19 N1 C16 C15 175.90(18) . . . . ?
C6 C15 C16 O2 83.9(3) . . . . ?
C14 C15 C16 O2 -158.4(2) . . . . ?
C15 C15 C16 O2 -38.4(3) 2_655 . . . ?
C6 C15 C16 N1 -94.0(2) . . . . ?
C14 C15 C16 N1 23.7(2) . . . . ?
C15 C15 C16 N1 143.8(2) 2_655 . . . ?
C16 N1 C19 C7 99.5(3) . . . . ?
C13 N1 C19 C7 -76.4(3) . . . . ?
C8 C7 C19 N1 -42.8(3) . . . . ?
C12 C7 C19 N1 139.1(2) . . . . ?
